data_7132972
loop_
_publ_author_name
'Stevens, Jeremiah E.'
'Miller, Justin D.'
'Fitzsimmons, Matthew C.'
'Moore, Curtis E.'
'Thomas, Christine M.'

_publ_section_title
;
 <i>Z</i>-selective dimerization of terminal alkynes by a
 (PNNP)Fe<sup>II</sup> complex.
;
_journal_issue 39
_journal_name_full 'Chemical communications (Cambridge, England)'
_journal_page_first 5169
_journal_page_last 5172
_journal_paper_doi 10.1039/d4cc00469h
_journal_volume 60
_journal_year 2024
_chemical_formula_moiety 'C48 H50 Fe N4 P2'
_chemical_formula_sum 'C48 H50 Fe N4 P2'
_chemical_formula_weight 800.71
_chemical_properties_physical Air-sensitive,Moisture-sensitive
_space_group_crystal_system triclinic
_space_group_IT_number 2
_space_group_name_Hall '-P 1'
_space_group_name_H-M_alt 'P -1'
_atom_sites_solution_hydrogens geom
_atom_sites_solution_primary dual
_atom_sites_solution_secondary difmap
_audit_creation_date 2023-04-25
_audit_creation_method
;
Olex2 1.5-beta
(compiled 2023.03.06 svn.rbb2c1857 for OlexSys, GUI svn.r6748)
;
_audit_update_record
;
2024-01-16 deposited with the CCDC.	2024-04-08 downloaded from the CCDC.
;
_cell_angle_alpha 90.015(2)
_cell_angle_beta 96.865(3)
_cell_angle_gamma 100.703(2)
_cell_formula_units_Z 2
_cell_length_a 10.7765(8)
_cell_length_b 13.6127(9)
_cell_length_c 14.6156(10)
_cell_measurement_reflns_used 9969
_cell_measurement_temperature 100
_cell_measurement_theta_max 26.30
_cell_measurement_theta_min 2.25
_cell_volume 2091.1(3)
_computing_cell_refinement 'SAINT v8.40B (Bruker, 2021)'
_computing_data_collection 'APEX3 v2021.10-0 (Bruker, 2021)'
_computing_data_reduction 'SAINT v8.40B (Bruker, 2021)'
_computing_molecular_graphics 'Olex2 1.5-beta (Dolomanov et al., 2009)'
_computing_publication_material 'Olex2 1.5-beta (Dolomanov et al., 2009)'
_computing_structure_refinement 'XL  (Sheldrick, 2008)'
_computing_structure_solution 'ShelXT (Sheldrick, 2015)'
_diffrn_ambient_temperature 100
_diffrn_detector 'Bruker Photon III area detector'
_diffrn_detector_area_resol_mean 10.5
_diffrn_detector_type 'CMOS area detector'
_diffrn_measured_fraction_theta_full 0.999
_diffrn_measured_fraction_theta_max 0.998
_diffrn_measurement_device 'Kappa Four-Circle Diffractometer'
_diffrn_measurement_device_type 'Bruker D8 Venture'
_diffrn_measurement_method '\w and \f scans'
_diffrn_radiation_monochromator 'Double Bounce Multilayer Mirrors'
_diffrn_radiation_probe x-ray
_diffrn_radiation_type MoK\a
_diffrn_radiation_wavelength 0.71073
_diffrn_radiation_xray_symbol K-L~3~
_diffrn_reflns_av_R_equivalents 0.0489
_diffrn_reflns_av_unetI/netI 0.0205
_diffrn_reflns_Laue_measured_fraction_full 0.999
_diffrn_reflns_Laue_measured_fraction_max 0.998
_diffrn_reflns_limit_h_max 13
_diffrn_reflns_limit_h_min -13
_diffrn_reflns_limit_k_max 17
_diffrn_reflns_limit_k_min -17
_diffrn_reflns_limit_l_max 18
_diffrn_reflns_limit_l_min -18
_diffrn_reflns_number 101157
_diffrn_reflns_point_group_measured_fraction_full 0.999
_diffrn_reflns_point_group_measured_fraction_max 0.998
_diffrn_reflns_theta_full 25.242
_diffrn_reflns_theta_max 26.378
_diffrn_reflns_theta_min 1.938
_diffrn_source 'Micro Focus Rotating Anode'
_diffrn_source_current 50.0
_diffrn_source_power 2.5
_diffrn_source_type 'Bruker TXS'
_diffrn_source_voltage 50.0
_diffrn_standards_number 0
_exptl_absorpt_coefficient_mu 0.475
_exptl_absorpt_correction_T_max 0.0932
_exptl_absorpt_correction_T_min 0.0693
_exptl_absorpt_correction_type multi-scan
_exptl_absorpt_process_details
;
SADABS-2016/2 (Bruker,2016/2) was used for absorption correction.
wR2(int) was 0.0686 before and 0.0523 after correction.
The Ratio of minimum to maximum transmission is 0.7436.
The \l/2 correction factor is Not present.
;
_exptl_crystal_colour orange
_exptl_crystal_colour_primary orange
_exptl_crystal_density_diffrn 1.272
_exptl_crystal_description needle
_exptl_crystal_F_000 844
_exptl_crystal_recrystallization_method 'Re-crystallisation from solvent: diethyl ether'
_exptl_crystal_size_max 0.5
_exptl_crystal_size_mid 0.05
_exptl_crystal_size_min 0.05
_refine_diff_density_max 0.347
_refine_diff_density_min -0.264
_refine_diff_density_rms 0.046
_refine_ls_extinction_method none
_refine_ls_goodness_of_fit_ref 1.069
_refine_ls_hydrogen_treatment constr
_refine_ls_matrix_type full
_refine_ls_number_parameters 527
_refine_ls_number_reflns 8545
_refine_ls_number_restraints 30
_refine_ls_restrained_S_all 1.092
_refine_ls_R_factor_all 0.0423
_refine_ls_R_factor_gt 0.0324
_refine_ls_shift/su_max 0.001
_refine_ls_shift/su_mean 0.000
_refine_ls_structure_factor_coef Fsqd
_refine_ls_weighting_details 'w=1/[\s^2^(Fo^2^)+(0.0391P)^2^+1.0320P] where P=(Fo^2^+2Fc^2^)/3'
_refine_ls_weighting_scheme calc
_refine_ls_wR_factor_gt 0.0826
_refine_ls_wR_factor_ref 0.0890
_reflns_Friedel_coverage 0.000
_reflns_number_gt 7249
_reflns_number_total 8545
_reflns_threshold_expression 'I > 2\s(I)'
_cod_data_source_file d4cc00469h2.cif
_cod_data_source_block thomas_jes143_0m
_cod_depositor_comments
;
The following automatic conversions were performed:

data item '_diffrn_radiation_probe' value 'X-ray' was changed to
'x-ray' in accordance with the
/home/data/users/saulius/crontab/automatic-downloads/rss-feeds/RSC/lib/dictionaries/cif_core.dic
dictionary named 'cif_core.dic' version 2.4.2 last updated on
2011-04-26.

Automatic conversion script
Id: cif_fix_values 8170 2020-07-09 18:12:32Z antanas 

 Adding full bibliography for 7132971--7132974.cif.
;
_cod_database_code 7132972
_shelx_shelxl_version_number 2019/1
_shelx_space_group_comment
;
The symmetry employed for this shelxl refinement is uniquely defined
by the following loop, which should always be used as a source of
symmetry information in preference to the above space-group names.
They are only intended as comments.
;
_shelx_estimated_absorpt_t_max 0.977
_shelx_estimated_absorpt_t_min 0.797
_olex2_refinement_description
;
1. Fixed Uiso
 At 1.2 times of:
  All C(H) groups, All C(H,H) groups
 At 1.5 times of:
  All C(H,H,H) groups
2. Restrained distances
 C48-C46B \\sim C48-C46A
 with sigma of 0.02
 C48-C45B \\sim C48-C45A
 with sigma of 0.02
 C48-C47B \\sim C48-C47A
 with sigma of 0.02
3. Uiso/Uaniso restraints and constraints
Uanis(C45B) = Uanis(C45A)
4. Rigid body (RIGU) restrains
 C48, C46B, C45B, C47B, C47A, C46A
 with sigma for 1-2 distances of 0.002 and sigma for 1-3 distances of 0.002
5. Others
 Sof(C47A)=Sof(H47D)=Sof(H47E)=Sof(H47F)=Sof(C45A)=Sof(H45D)=Sof(H45E)=
 Sof(H45F)=Sof(C46A)=Sof(H46D)=Sof(H46E)=Sof(H46F)=1-FVAR(1)
 Sof(C46B)=Sof(H46A)=Sof(H46B)=Sof(H46C)=Sof(C45B)=Sof(H45A)=Sof(H45B)=
 Sof(H45C)=Sof(C47B)=Sof(H47A)=Sof(H47B)=Sof(H47C)=FVAR(1)
6.a Secondary CH2 refined with riding coordinates:
 C7(H7A,H7B), C8(H8A,H8B)
6.b Aromatic/amide H refined with riding coordinates:
 C43(H43), C41(H41), C18(H18), C12(H12), C34(H34), C24(H24), C44(H44),
 C30(H30), C17(H17), C32(H32), C25(H25), C28(H28), C37(H37), C19(H19), C31(H31),
  C22(H22), C29(H29), C36(H36), C26(H26), C42(H42), C38(H38), C23(H23),
 C20(H20), C10(H10), C35(H35), C16(H16), C11(H11), C13(H13)
6.c Idealised Me refined as rotating group:
 C4(H4A,H4B,H4C), C6(H6A,H6B,H6C), C5(H5A,H5B,H5C), C46B(H46A,H46B,H46C),
 C45B(H45A,H45B,H45C), C47B(H47A,H47B,H47C), C47A(H47D,H47E,H47F), C45A(H45D,
 H45E,H45F), C46A(H46D,H46E,H46F)
;
_olex2_submission_special_instructions 'No special instructions were received'

loop_
_space_group_symop_operation_xyz
'x, y, z'
'-x, -y, -z'

loop_
_atom_site_label
_atom_site_type_symbol
_atom_site_fract_x
_atom_site_fract_y
_atom_site_fract_z
_atom_site_U_iso_or_equiv
_atom_site_adp_type
_atom_site_occupancy
_atom_site_site_symmetry_order
_atom_site_calc_flag
_atom_site_refinement_flags_posn
_atom_site_refinement_flags_adp
_atom_site_refinement_flags_occupancy
_atom_site_disorder_assembly
_atom_site_disorder_group
Fe1 Fe 0.66645(2) 0.28552(2) 0.75452(2) 0.02631(7) Uani 1 1 d . . . . .
P2 P 0.86865(4) 0.35445(3) 0.74614(3) 0.02600(10) Uani 1 1 d . . . . .
P1 P 0.64498(4) 0.12056(3) 0.77032(3) 0.02731(10) Uani 1 1 d . . . . .
N3 N 0.67094(14) 0.31474(12) 0.96003(10) 0.0327(3) Uani 1 1 d . . . . .
N2 N 0.63905(14) 0.42602(11) 0.74554(10) 0.0326(3) Uani 1 1 d . . . . .
N1 N 0.47782(14) 0.25851(12) 0.75250(10) 0.0334(3) Uani 1 1 d . . . . .
N4 N 0.61441(16) 0.28415(12) 0.54753(10) 0.0370(4) Uani 1 1 d . . . . .
C21 C 0.69861(16) 0.03898(13) 0.68854(12) 0.0295(4) Uani 1 1 d . . . . .
C43 C 0.9494(2) 0.66388(14) 0.75776(13) 0.0406(4) Uani 1 1 d . . . . .
H43 H 1.019930 0.717347 0.757412 0.049 Uiso 1 1 calc R U . . .
C41 C 0.7246(2) 0.60646(14) 0.76361(13) 0.0392(4) Uani 1 1 d . . . . .
H41 H 0.643942 0.622052 0.770986 0.047 Uiso 1 1 calc R U . . .
C18 C 0.8095(2) 0.00639(15) 1.04883(13) 0.0406(4) Uani 1 1 d . . . . .
H18 H 0.845178 -0.017438 1.105190 0.049 Uiso 1 1 calc R U . . .
C27 C 0.99433(16) 0.34137(12) 0.83903(11) 0.0277(3) Uani 1 1 d . . . . .
C12 C 0.27586(19) -0.03589(17) 0.71775(13) 0.0436(5) Uani 1 1 d . . . . .
H12 H 0.230312 -0.102870 0.713501 0.052 Uiso 1 1 calc R U . . .
C34 C 0.9215(2) 0.23046(14) 0.61096(14) 0.0407(5) Uani 1 1 d . . . . .
H34 H 0.871895 0.179457 0.642550 0.049 Uiso 1 1 calc R U . . .
C24 C 0.78614(19) -0.06796(15) 0.55424(14) 0.0402(4) Uani 1 1 d . . . . .
H24 H 0.816357 -0.104110 0.508690 0.048 Uiso 1 1 calc R U . . .
C44 C 0.96502(19) 0.56529(14) 0.75193(12) 0.0348(4) Uani 1 1 d . . . . .
H44 H 1.047906 0.551329 0.750320 0.042 Uiso 1 1 calc R U . . .
C30 C 1.16566(18) 0.30596(15) 0.98881(13) 0.0372(4) Uani 1 1 d . . . . .
H30 H 1.223119 0.292930 1.039883 0.045 Uiso 1 1 calc R U . . .
C4 C 0.5071(2) 0.3084(2) 1.05775(18) 0.0642(7) Uani 1 1 d . . . . .
H4A H 0.489261 0.316936 1.121151 0.096 Uiso 1 1 calc R U . . .
H4B H 0.469526 0.240198 1.035378 0.096 Uiso 1 1 calc R U . . .
H4C H 0.470390 0.356416 1.018225 0.096 Uiso 1 1 calc R U . . .
C17 C 0.6839(2) -0.02902(15) 1.01546(13) 0.0412(4) Uani 1 1 d . . . . .
H17 H 0.632738 -0.076190 1.049783 0.049 Uiso 1 1 calc R U . . .
C32 C 1.08762(17) 0.28572(14) 0.82798(13) 0.0338(4) Uani 1 1 d . . . . .
H32 H 1.093084 0.259235 0.768759 0.041 Uiso 1 1 calc R U . . .
C25 C 0.68999(19) -0.01492(14) 0.52958(13) 0.0375(4) Uani 1 1 d . . . . .
H25 H 0.654017 -0.014641 0.467009 0.045 Uiso 1 1 calc R U . . .
C28 C 0.98960(16) 0.38061(13) 0.92658(12) 0.0297(4) Uani 1 1 d . . . . .
H28 H 0.927588 0.419955 0.935240 0.036 Uiso 1 1 calc R U . . .
C37 C 1.0647(2) 0.37525(16) 0.51763(15) 0.0508(6) Uani 1 1 d . . . . .
H37 H 1.114364 0.425945 0.485770 0.061 Uiso 1 1 calc R U . . .
C19 C 0.88338(19) 0.07690(15) 0.99980(13) 0.0396(4) Uani 1 1 d . . . . .
H19 H 0.969771 0.102041 1.022630 0.048 Uiso 1 1 calc R U . . .
C31 C 1.17291(18) 0.26839(15) 0.90248(13) 0.0382(4) Uani 1 1 d . . . . .
H31 H 1.236461 0.230504 0.893905 0.046 Uiso 1 1 calc R U . . .
C22 C 0.79476(18) -0.01505(14) 0.71250(13) 0.0347(4) Uani 1 1 d . . . . .
H22 H 0.831022 -0.015697 0.774973 0.042 Uiso 1 1 calc R U . . .
C29 C 1.07451(18) 0.36275(14) 1.00107(12) 0.0339(4) Uani 1 1 d . . . . .
H29 H 1.070121 0.389445 1.060411 0.041 Uiso 1 1 calc R U . . .
C33 C 0.94094(16) 0.32844(13) 0.64311(11) 0.0284(3) Uani 1 1 d . . . . .
C7 C 0.42016(18) 0.34479(15) 0.72723(14) 0.0390(4) Uani 1 1 d . . . . .
H7A H 0.339170 0.340142 0.754009 0.047 Uiso 1 1 calc R U . . .
H7B H 0.402030 0.347564 0.659361 0.047 Uiso 1 1 calc R U . . .
C9 C 0.40956(17) 0.16567(15) 0.73808(12) 0.0330(4) Uani 1 1 d . . . . .
C36 C 1.0446(2) 0.27786(16) 0.48672(14) 0.0425(5) Uani 1 1 d . . . . .
H36 H 1.079837 0.260903 0.433621 0.051 Uiso 1 1 calc R U . . .
C26 C 0.64607(17) 0.03785(13) 0.59619(12) 0.0332(4) Uani 1 1 d . . . . .
H26 H 0.579511 0.073660 0.578881 0.040 Uiso 1 1 calc R U . . .
C42 C 0.8283(2) 0.68262(15) 0.76411(13) 0.0427(5) Uani 1 1 d . . . . .
H42 H 0.816808 0.749868 0.768923 0.051 Uiso 1 1 calc R U . . .
C3 C 0.64925(18) 0.32607(14) 1.05544(12) 0.0336(4) Uani 1 1 d . . . . .
C2 C 0.63789(16) 0.27966(13) 0.62691(12) 0.0307(4) Uani 1 1 d . . . . .
C40 C 0.73579(18) 0.50437(13) 0.75223(11) 0.0311(4) Uani 1 1 d . . . . .
C14 C 0.47370(16) 0.08280(14) 0.75176(12) 0.0313(4) Uani 1 1 d . . . . .
C39 C 0.86164(17) 0.48631(13) 0.74839(11) 0.0302(4) Uani 1 1 d . . . . .
C38 C 1.0132(2) 0.40059(15) 0.59484(14) 0.0443(5) Uani 1 1 d . . . . .
H38 H 1.027807 0.468572 0.614981 0.053 Uiso 1 1 calc R U . . .
C1 C 0.67682(16) 0.30187(13) 0.88236(12) 0.0290(4) Uani 1 1 d . . . . .
C23 C 0.83813(19) -0.06816(15) 0.64546(14) 0.0407(4) Uani 1 1 d . . . . .
H23 H 0.903912 -0.104809 0.662447 0.049 Uiso 1 1 calc R U . . .
C20 C 0.83045(18) 0.11052(14) 0.91721(13) 0.0351(4) Uani 1 1 d . . . . .
H20 H 0.881107 0.159418 0.884167 0.042 Uiso 1 1 calc R U . . .
C10 C 0.21294(18) 0.04409(17) 0.69986(13) 0.0444(5) Uani 1 1 d . . . . .
H10 H 0.123735 0.030677 0.681516 0.053 Uiso 1 1 calc R U . . .
C8 C 0.51299(18) 0.43714(15) 0.76431(13) 0.0378(4) Uani 1 1 d . . . . .
H8A H 0.489633 0.497297 0.734020 0.045 Uiso 1 1 calc R U . . .
H8B H 0.511436 0.444747 0.831509 0.045 Uiso 1 1 calc R U . . .
C35 C 0.9730(2) 0.20509(16) 0.53347(15) 0.0463(5) Uani 1 1 d . . . . .
H35 H 0.958648 0.137296 0.512796 0.056 Uiso 1 1 calc R U . . .
C15 C 0.70445(17) 0.07393(13) 0.88180(12) 0.0299(4) Uani 1 1 d . . . . .
C6 C 0.7099(2) 0.43201(17) 1.08819(16) 0.0565(6) Uani 1 1 d . . . . .
H6A H 0.670779 0.479800 1.049847 0.085 Uiso 1 1 calc R U . . .
H6B H 0.801310 0.443232 1.083273 0.085 Uiso 1 1 calc R U . . .
H6C H 0.696629 0.441287 1.152567 0.085 Uiso 1 1 calc R U . . .
C16 C 0.63134(19) 0.00368(14) 0.93201(13) 0.0365(4) Uani 1 1 d . . . . .
H16 H 0.545110 -0.022122 0.909228 0.044 Uiso 1 1 calc R U . . .
C5 C 0.7110(3) 0.2501(2) 1.11095(16) 0.0637(7) Uani 1 1 d . . . . .
H5A H 0.801532 0.260515 1.103247 0.095 Uiso 1 1 calc R U . . .
H5B H 0.669618 0.182458 1.089223 0.095 Uiso 1 1 calc R U . . .
H5C H 0.701608 0.258146 1.176256 0.095 Uiso 1 1 calc R U . . .
C11 C 0.27597(18) 0.14144(17) 0.70794(13) 0.0398(4) Uani 1 1 d . . . . .
H11 H 0.230161 0.193770 0.693270 0.048 Uiso 1 1 calc R U . . .
C13 C 0.40701(18) -0.01508(15) 0.74198(13) 0.0372(4) Uani 1 1 d . . . . .
H13 H 0.451821 -0.068743 0.752029 0.045 Uiso 1 1 calc R U . . .
C48 C 0.5838(2) 0.31465(16) 0.45387(13) 0.0470(5) Uani 1 1 d D . . . .
C46B C 0.6821(3) 0.4017(2) 0.4365(2) 0.0647(10) Uani 0.810(4) 1 d D . P A 1
H46A H 0.764727 0.380874 0.438620 0.097 Uiso 0.810(4) 1 calc R U P A 1
H46B H 0.687055 0.453754 0.483796 0.097 Uiso 0.810(4) 1 calc R U P A 1
H46C H 0.659742 0.428000 0.375583 0.097 Uiso 0.810(4) 1 calc R U P A 1
C45B C 0.5690(6) 0.2275(3) 0.3898(2) 0.0931(16) Uani 0.810(4) 1 d D . P A 1
H45A H 0.504490 0.173129 0.408427 0.140 Uiso 0.810(4) 1 calc R U P A 1
H45B H 0.650439 0.204822 0.391583 0.140 Uiso 0.810(4) 1 calc R U P A 1
H45C H 0.542489 0.247033 0.326977 0.140 Uiso 0.810(4) 1 calc R U P A 1
C47B C 0.4499(4) 0.3470(4) 0.4530(2) 0.0869(13) Uani 0.810(4) 1 d D . P A 1
H47A H 0.424252 0.371819 0.392047 0.130 Uiso 0.810(4) 1 calc R U P A 1
H47B H 0.456180 0.400052 0.499660 0.130 Uiso 0.810(4) 1 calc R U P A 1
H47C H 0.386392 0.289290 0.466855 0.130 Uiso 0.810(4) 1 calc R U P A 1
C47A C 0.5513(18) 0.4183(10) 0.4580(10) 0.074(4) Uani 0.190(4) 1 d D . P A 2
H47D H 0.502016 0.430926 0.399864 0.111 Uiso 0.190(4) 1 calc R U P A 2
H47E H 0.629930 0.468367 0.467952 0.111 Uiso 0.190(4) 1 calc R U P A 2
H47F H 0.500886 0.422425 0.508979 0.111 Uiso 0.190(4) 1 calc R U P A 2
C45A C 0.492(2) 0.2410(14) 0.4003(11) 0.0931(16) Uani 0.190(4) 1 d D . P A 2
H45D H 0.522262 0.177342 0.401426 0.140 Uiso 0.190(4) 1 calc R U P A 2
H45E H 0.479753 0.262940 0.336573 0.140 Uiso 0.190(4) 1 calc R U P A 2
H45F H 0.410946 0.232055 0.426244 0.140 Uiso 0.190(4) 1 calc R U P A 2
C46A C 0.7155(13) 0.3264(15) 0.4084(9) 0.078(4) Uani 0.190(4) 1 d D . P A 2
H46D H 0.735965 0.260189 0.399205 0.117 Uiso 0.190(4) 1 calc R U P A 2
H46E H 0.784271 0.367197 0.449578 0.117 Uiso 0.190(4) 1 calc R U P A 2
H46F H 0.705922 0.358994 0.348835 0.117 Uiso 0.190(4) 1 calc R U P A 2

loop_
_atom_site_aniso_label
_atom_site_aniso_U_11
_atom_site_aniso_U_22
_atom_site_aniso_U_33
_atom_site_aniso_U_23
_atom_site_aniso_U_13
_atom_site_aniso_U_12
Fe1 0.02525(13) 0.03203(14) 0.02384(13) 0.00067(9) 0.00362(9) 0.01061(10)
P2 0.0267(2) 0.0294(2) 0.0234(2) 0.00097(16) 0.00378(16) 0.00866(17)
P1 0.0253(2) 0.0318(2) 0.0263(2) 0.00089(17) 0.00556(16) 0.00747(17)
N3 0.0328(8) 0.0398(8) 0.0277(8) 0.0002(6) 0.0053(6) 0.0111(7)
N2 0.0328(8) 0.0363(8) 0.0326(8) 0.0010(6) 0.0041(6) 0.0165(7)
N1 0.0267(7) 0.0429(9) 0.0336(8) -0.0006(7) 0.0036(6) 0.0144(7)
N4 0.0474(10) 0.0380(8) 0.0265(8) -0.0006(6) -0.0008(7) 0.0140(7)
C21 0.0291(9) 0.0289(8) 0.0310(9) 0.0006(7) 0.0083(7) 0.0036(7)
C43 0.0558(13) 0.0324(10) 0.0307(9) 0.0031(8) 0.0005(9) 0.0040(9)
C41 0.0526(12) 0.0375(10) 0.0315(9) 0.0015(8) 0.0012(8) 0.0211(9)
C18 0.0509(12) 0.0441(11) 0.0315(10) 0.0067(8) 0.0058(8) 0.0203(9)
C27 0.0265(8) 0.0294(8) 0.0273(8) 0.0021(7) 0.0044(6) 0.0049(7)
C12 0.0359(10) 0.0555(13) 0.0353(10) -0.0050(9) 0.0094(8) -0.0052(9)
C34 0.0474(11) 0.0342(10) 0.0425(11) -0.0005(8) 0.0219(9) 0.0021(8)
C24 0.0437(11) 0.0375(10) 0.0422(11) -0.0060(8) 0.0163(9) 0.0079(8)
C44 0.0423(10) 0.0355(9) 0.0259(9) 0.0011(7) 0.0020(7) 0.0068(8)
C30 0.0319(10) 0.0460(11) 0.0331(9) 0.0065(8) -0.0011(7) 0.0087(8)
C4 0.0419(13) 0.0911(19) 0.0583(15) -0.0184(14) 0.0195(11) 0.0007(12)
C17 0.0496(12) 0.0419(11) 0.0364(10) 0.0107(8) 0.0157(9) 0.0125(9)
C32 0.0318(9) 0.0415(10) 0.0308(9) 0.0008(8) 0.0061(7) 0.0127(8)
C25 0.0401(10) 0.0381(10) 0.0330(9) -0.0031(8) 0.0085(8) 0.0014(8)
C28 0.0300(9) 0.0298(9) 0.0305(9) 0.0002(7) 0.0052(7) 0.0074(7)
C37 0.0664(15) 0.0419(11) 0.0471(12) 0.0051(9) 0.0313(11) 0.0023(10)
C19 0.0389(10) 0.0419(11) 0.0387(10) 0.0026(8) -0.0008(8) 0.0128(8)
C31 0.0331(10) 0.0468(11) 0.0386(10) 0.0040(8) 0.0044(8) 0.0174(8)
C22 0.0368(10) 0.0340(9) 0.0359(10) 0.0028(8) 0.0087(8) 0.0105(8)
C29 0.0358(10) 0.0387(10) 0.0266(9) -0.0005(7) 0.0028(7) 0.0057(8)
C33 0.0267(8) 0.0342(9) 0.0248(8) 0.0012(7) 0.0036(6) 0.0071(7)
C7 0.0307(9) 0.0515(12) 0.0398(10) 0.0018(9) 0.0042(8) 0.0201(9)
C9 0.0268(9) 0.0474(11) 0.0263(8) -0.0029(8) 0.0058(7) 0.0091(8)
C36 0.0517(12) 0.0468(11) 0.0332(10) -0.0003(8) 0.0181(9) 0.0119(9)
C26 0.0311(9) 0.0333(9) 0.0353(9) -0.0003(7) 0.0053(7) 0.0056(7)
C42 0.0666(14) 0.0317(10) 0.0321(10) 0.0022(8) 0.0012(9) 0.0178(9)
C3 0.0354(10) 0.0399(10) 0.0265(9) -0.0024(7) 0.0090(7) 0.0067(8)
C2 0.0289(9) 0.0301(9) 0.0348(10) -0.0010(7) 0.0037(7) 0.0097(7)
C40 0.0399(10) 0.0333(9) 0.0223(8) 0.0018(7) 0.0012(7) 0.0141(8)
C14 0.0257(8) 0.0409(10) 0.0276(8) -0.0016(7) 0.0059(7) 0.0053(7)
C39 0.0367(9) 0.0321(9) 0.0232(8) 0.0001(7) 0.0013(7) 0.0120(7)
C38 0.0581(13) 0.0348(10) 0.0408(11) -0.0029(8) 0.0202(10) 0.0015(9)
C1 0.0251(8) 0.0306(9) 0.0332(9) 0.0014(7) 0.0040(7) 0.0100(7)
C23 0.0393(11) 0.0387(10) 0.0481(11) 0.0003(9) 0.0124(9) 0.0136(8)
C20 0.0360(10) 0.0347(9) 0.0355(10) 0.0062(8) 0.0049(8) 0.0087(8)
C10 0.0268(9) 0.0701(14) 0.0344(10) -0.0074(10) 0.0063(8) 0.0028(9)
C8 0.0390(10) 0.0444(11) 0.0365(10) 0.0031(8) 0.0062(8) 0.0232(9)
C35 0.0566(13) 0.0376(11) 0.0466(12) -0.0085(9) 0.0238(10) 0.0028(9)
C15 0.0327(9) 0.0315(9) 0.0282(8) 0.0003(7) 0.0075(7) 0.0105(7)
C6 0.0674(16) 0.0512(13) 0.0478(13) -0.0131(10) 0.0131(11) -0.0012(11)
C16 0.0359(10) 0.0402(10) 0.0355(10) 0.0035(8) 0.0103(8) 0.0085(8)
C5 0.095(2) 0.0712(17) 0.0350(11) 0.0105(11) 0.0134(12) 0.0377(15)
C11 0.0277(9) 0.0598(13) 0.0342(10) -0.0069(9) 0.0059(7) 0.0126(9)
C13 0.0351(10) 0.0442(11) 0.0316(9) -0.0010(8) 0.0078(8) 0.0031(8)
C48 0.0627(13) 0.0479(11) 0.0242(9) 0.0048(8) -0.0066(8) 0.0019(10)
C46B 0.070(2) 0.0571(18) 0.0594(19) 0.0206(15) -0.0022(15) -0.0023(15)
C45B 0.158(5) 0.075(2) 0.0353(16) -0.0131(14) 0.026(2) -0.016(2)
C47B 0.069(2) 0.138(4) 0.055(2) 0.033(2) -0.0069(16) 0.032(2)
C47A 0.108(10) 0.061(5) 0.053(8) 0.011(4) 0.003(7) 0.021(6)
C45A 0.158(5) 0.075(2) 0.0353(16) -0.0131(14) 0.026(2) -0.016(2)
C46A 0.077(5) 0.116(11) 0.038(6) 0.012(7) 0.003(4) 0.014(5)

loop_
_atom_type_symbol
_atom_type_description
_atom_type_scat_dispersion_real
_atom_type_scat_dispersion_imag
_atom_type_scat_source
C C 0.0033 0.0016 'International Tables Vol C Tables 4.2.6.8 and 6.1.1.4'
H H 0.0000 0.0000 'International Tables Vol C Tables 4.2.6.8 and 6.1.1.4'
Fe Fe 0.3463 0.8444 'International Tables Vol C Tables 4.2.6.8 and 6.1.1.4'
N N 0.0061 0.0033 'International Tables Vol C Tables 4.2.6.8 and 6.1.1.4'
P P 0.1023 0.0942 'International Tables Vol C Tables 4.2.6.8 and 6.1.1.4'

loop_
_geom_angle_atom_site_label_1
_geom_angle_atom_site_label_2
_geom_angle_atom_site_label_3
_geom_angle
_geom_angle_site_symmetry_1
_geom_angle_site_symmetry_3
_geom_angle_publ_flag
P2 Fe1 P1 110.715(18) . . ?
N2 Fe1 P2 83.85(5) . . ?
N2 Fe1 P1 165.35(5) . . ?
N2 Fe1 N1 81.75(6) . . ?
N1 Fe1 P2 165.27(5) . . ?
N1 Fe1 P1 83.79(5) . . ?
C2 Fe1 P2 89.30(6) . . ?
C2 Fe1 P1 94.95(6) . . ?
C2 Fe1 N2 86.61(7) . . ?
C2 Fe1 N1 86.82(7) . . ?
C2 Fe1 C1 171.90(7) . . ?
C1 Fe1 P2 95.13(5) . . ?
C1 Fe1 P1 89.84(5) . . ?
C1 Fe1 N2 87.12(7) . . ?
C1 Fe1 N1 87.20(7) . . ?
C27 P2 Fe1 121.33(6) . . ?
C27 P2 C33 101.88(8) . . ?
C33 P2 Fe1 118.65(6) . . ?
C39 P2 Fe1 101.35(6) . . ?
C39 P2 C27 104.39(8) . . ?
C39 P2 C33 107.91(8) . . ?
C21 P1 Fe1 122.82(6) . . ?
C14 P1 Fe1 101.01(6) . . ?
C14 P1 C21 102.86(8) . . ?
C14 P1 C15 108.88(8) . . ?
C15 P1 Fe1 118.00(6) . . ?
C15 P1 C21 101.81(8) . . ?
C1 N3 C3 173.88(18) . . ?
C40 N2 Fe1 122.34(12) . . ?
C40 N2 C8 121.14(15) . . ?
C8 N2 Fe1 113.09(12) . . ?
C7 N1 Fe1 113.37(12) . . ?
C9 N1 Fe1 121.17(12) . . ?
C9 N1 C7 120.23(15) . . ?
C2 N4 C48 166.08(18) . . ?
C22 C21 P1 123.45(14) . . ?
C22 C21 C26 118.62(16) . . ?
C26 C21 P1 117.73(13) . . ?
C44 C43 H43 120.8 . . ?
C44 C43 C42 118.45(19) . . ?
C42 C43 H43 120.8 . . ?
C42 C41 H41 119.4 . . ?
C42 C41 C40 121.25(19) . . ?
C40 C41 H41 119.4 . . ?
C17 C18 H18 120.1 . . ?
C17 C18 C19 119.73(18) . . ?
C19 C18 H18 120.1 . . ?
C32 C27 P2 122.37(13) . . ?
C32 C27 C28 118.42(16) . . ?
C28 C27 P2 118.92(13) . . ?
C10 C12 H12 120.9 . . ?
C13 C12 H12 120.9 . . ?
C13 C12 C10 118.3(2) . . ?
C33 C34 H34 119.3 . . ?
C33 C34 C35 121.43(18) . . ?
C35 C34 H34 119.3 . . ?
C25 C24 H24 120.1 . . ?
C23 C24 H24 120.1 . . ?
C23 C24 C25 119.75(17) . . ?
C43 C44 H44 119.3 . . ?
C43 C44 C39 121.36(19) . . ?
C39 C44 H44 119.3 . . ?
C31 C30 H30 120.0 . . ?
C31 C30 C29 119.94(17) . . ?
C29 C30 H30 120.0 . . ?
H4A C4 H4B 109.5 . . ?
H4A C4 H4C 109.5 . . ?
H4B C4 H4C 109.5 . . ?
C3 C4 H4A 109.5 . . ?
C3 C4 H4B 109.5 . . ?
C3 C4 H4C 109.5 . . ?
C18 C17 H17 119.7 . . ?
C18 C17 C16 120.63(18) . . ?
C16 C17 H17 119.7 . . ?
C27 C32 H32 119.6 . . ?
C31 C32 C27 120.76(17) . . ?
C31 C32 H32 119.6 . . ?
C24 C25 H25 120.0 . . ?
C24 C25 C26 120.03(18) . . ?
C26 C25 H25 120.0 . . ?
C27 C28 H28 119.6 . . ?
C29 C28 C27 120.71(16) . . ?
C29 C28 H28 119.6 . . ?
C36 C37 H37 119.6 . . ?
C36 C37 C38 120.73(19) . . ?
C38 C37 H37 119.6 . . ?
C18 C19 H19 120.2 . . ?
C18 C19 C20 119.61(19) . . ?
C20 C19 H19 120.2 . . ?
C30 C31 C32 120.21(17) . . ?
C30 C31 H31 119.9 . . ?
C32 C31 H31 119.9 . . ?
C21 C22 H22 119.8 . . ?
C21 C22 C23 120.35(18) . . ?
C23 C22 H22 119.8 . . ?
C30 C29 C28 119.94(17) . . ?
C30 C29 H29 120.0 . . ?
C28 C29 H29 120.0 . . ?
C34 C33 P2 118.16(13) . . ?
C34 C33 C38 117.48(16) . . ?
C38 C33 P2 124.36(14) . . ?
N1 C7 H7A 110.2 . . ?
N1 C7 H7B 110.2 . . ?
N1 C7 C8 107.65(15) . . ?
H7A C7 H7B 108.5 . . ?
C8 C7 H7A 110.2 . . ?
C8 C7 H7B 110.2 . . ?
N1 C9 C14 118.58(16) . . ?
N1 C9 C11 125.34(18) . . ?
C14 C9 C11 116.07(17) . . ?
C37 C36 H36 120.4 . . ?
C37 C36 C35 119.18(18) . . ?
C35 C36 H36 120.4 . . ?
C21 C26 H26 119.6 . . ?
C25 C26 C21 120.78(17) . . ?
C25 C26 H26 119.6 . . ?
C43 C42 H42 119.1 . . ?
C41 C42 C43 121.80(18) . . ?
C41 C42 H42 119.1 . . ?
N3 C3 C4 107.43(16) . . ?
N3 C3 C6 108.06(16) . . ?
N3 C3 C5 107.55(16) . . ?
C4 C3 C6 110.61(19) . . ?
C4 C3 C5 112.1(2) . . ?
C5 C3 C6 110.9(2) . . ?
N4 C2 Fe1 173.26(16) . . ?
N2 C40 C41 125.35(17) . . ?
N2 C40 C39 118.56(16) . . ?
C41 C40 C39 116.09(17) . . ?
C9 C14 P1 112.84(13) . . ?
C13 C14 P1 125.77(15) . . ?
C13 C14 C9 121.10(17) . . ?
C44 C39 P2 126.11(14) . . ?
C44 C39 C40 120.90(16) . . ?
C40 C39 P2 112.88(13) . . ?
C37 C38 H38 119.5 . . ?
C33 C38 C37 121.07(18) . . ?
C33 C38 H38 119.5 . . ?
N3 C1 Fe1 172.90(15) . . ?
C24 C23 C22 120.46(18) . . ?
C24 C23 H23 119.8 . . ?
C22 C23 H23 119.8 . . ?
C19 C20 H20 119.4 . . ?
C19 C20 C15 121.25(18) . . ?
C15 C20 H20 119.4 . . ?
C12 C10 H10 119.0 . . ?
C11 C10 C12 121.96(18) . . ?
C11 C10 H10 119.0 . . ?
N2 C8 C7 107.96(15) . . ?
N2 C8 H8A 110.1 . . ?
N2 C8 H8B 110.1 . . ?
C7 C8 H8A 110.1 . . ?
C7 C8 H8B 110.1 . . ?
H8A C8 H8B 108.4 . . ?
C34 C35 H35 119.9 . . ?
C36 C35 C34 120.11(18) . . ?
C36 C35 H35 119.9 . . ?
C20 C15 P1 117.83(14) . . ?
C16 C15 P1 123.71(14) . . ?
C16 C15 C20 118.46(17) . . ?
C3 C6 H6A 109.5 . . ?
C3 C6 H6B 109.5 . . ?
C3 C6 H6C 109.5 . . ?
H6A C6 H6B 109.5 . . ?
H6A C6 H6C 109.5 . . ?
H6B C6 H6C 109.5 . . ?
C17 C16 H16 119.8 . . ?
C15 C16 C17 120.30(18) . . ?
C15 C16 H16 119.8 . . ?
C3 C5 H5A 109.5 . . ?
C3 C5 H5B 109.5 . . ?
C3 C5 H5C 109.5 . . ?
H5A C5 H5B 109.5 . . ?
H5A C5 H5C 109.5 . . ?
H5B C5 H5C 109.5 . . ?
C9 C11 H11 119.4 . . ?
C10 C11 C9 121.17(19) . . ?
C10 C11 H11 119.4 . . ?
C12 C13 H13 119.4 . . ?
C14 C13 C12 121.20(19) . . ?
C14 C13 H13 119.4 . . ?
N4 C48 C46B 107.49(19) . . ?
N4 C48 C45B 109.5(2) . . ?
N4 C48 C47B 104.6(2) . . ?
N4 C48 C47A 107.9(6) . . ?
N4 C48 C46A 105.2(5) . . ?
C46B C48 C45B 115.7(3) . . ?
C46B C48 C47B 110.4(3) . . ?
C45B C48 C47B 108.6(3) . . ?
C47A C48 C46A 106.8(10) . . ?
C45A C48 N4 112.8(8) . . ?
C45A C48 C47A 115.9(12) . . ?
C45A C48 C46A 107.5(10) . . ?
C48 C46B H46A 109.5 . . ?
C48 C46B H46B 109.5 . . ?
C48 C46B H46C 109.5 . . ?
H46A C46B H46B 109.5 . . ?
H46A C46B H46C 109.5 . . ?
H46B C46B H46C 109.5 . . ?
C48 C45B H45A 109.5 . . ?
C48 C45B H45B 109.5 . . ?
C48 C45B H45C 109.5 . . ?
H45A C45B H45B 109.5 . . ?
H45A C45B H45C 109.5 . . ?
H45B C45B H45C 109.5 . . ?
C48 C47B H47A 109.5 . . ?
C48 C47B H47B 109.5 . . ?
C48 C47B H47C 109.5 . . ?
H47A C47B H47B 109.5 . . ?
H47A C47B H47C 109.5 . . ?
H47B C47B H47C 109.5 . . ?
C48 C47A H47D 109.5 . . ?
C48 C47A H47E 109.5 . . ?
C48 C47A H47F 109.5 . . ?
H47D C47A H47E 109.5 . . ?
H47D C47A H47F 109.5 . . ?
H47E C47A H47F 109.5 . . ?
C48 C45A H45D 109.5 . . ?
C48 C45A H45E 109.5 . . ?
C48 C45A H45F 109.5 . . ?
H45D C45A H45E 109.5 . . ?
H45D C45A H45F 109.5 . . ?
H45E C45A H45F 109.5 . . ?
C48 C46A H46D 109.5 . . ?
C48 C46A H46E 109.5 . . ?
C48 C46A H46F 109.5 . . ?
H46D C46A H46E 109.5 . . ?
H46D C46A H46F 109.5 . . ?
H46E C46A H46F 109.5 . . ?

loop_
_geom_bond_atom_site_label_1
_geom_bond_atom_site_label_2
_geom_bond_distance
_geom_bond_site_symmetry_2
_geom_bond_publ_flag
Fe1 P2 2.2244(5) . ?
Fe1 P1 2.2293(5) . ?
Fe1 N2 1.9907(15) . ?
Fe1 N1 1.9941(15) . ?
Fe1 C2 1.8530(18) . ?
Fe1 C1 1.8691(18) . ?
P2 C27 1.8329(17) . ?
P2 C33 1.8391(17) . ?
P2 C39 1.8110(18) . ?
P1 C21 1.8435(17) . ?
P1 C14 1.8091(18) . ?
P1 C15 1.8359(18) . ?
N3 C3 1.454(2) . ?
N3 C1 1.160(2) . ?
N2 C40 1.340(2) . ?
N2 C8 1.452(2) . ?
N1 C7 1.455(2) . ?
N1 C9 1.342(2) . ?
N4 C2 1.162(2) . ?
N4 C48 1.448(2) . ?
C21 C22 1.391(3) . ?
C21 C26 1.399(2) . ?
C43 H43 0.9500 . ?
C43 C44 1.387(3) . ?
C43 C42 1.389(3) . ?
C41 H41 0.9500 . ?
C41 C42 1.376(3) . ?
C41 C40 1.429(2) . ?
C18 H18 0.9500 . ?
C18 C17 1.379(3) . ?
C18 C19 1.386(3) . ?
C27 C32 1.390(2) . ?
C27 C28 1.397(2) . ?
C12 H12 0.9500 . ?
C12 C10 1.395(3) . ?
C12 C13 1.391(3) . ?
C34 H34 0.9500 . ?
C34 C33 1.384(3) . ?
C34 C35 1.390(3) . ?
C24 H24 0.9500 . ?
C24 C25 1.383(3) . ?
C24 C23 1.383(3) . ?
C44 H44 0.9500 . ?
C44 C39 1.393(3) . ?
C30 H30 0.9500 . ?
C30 C31 1.378(3) . ?
C30 C29 1.385(3) . ?
C4 H4A 0.9800 . ?
C4 H4B 0.9800 . ?
C4 H4C 0.9800 . ?
C4 C3 1.510(3) . ?
C17 H17 0.9500 . ?
C17 C16 1.391(3) . ?
C32 H32 0.9500 . ?
C32 C31 1.388(3) . ?
C25 H25 0.9500 . ?
C25 C26 1.387(3) . ?
C28 H28 0.9500 . ?
C28 C29 1.388(2) . ?
C37 H37 0.9500 . ?
C37 C36 1.371(3) . ?
C37 C38 1.386(3) . ?
C19 H19 0.9500 . ?
C19 C20 1.387(3) . ?
C31 H31 0.9500 . ?
C22 H22 0.9500 . ?
C22 C23 1.391(3) . ?
C29 H29 0.9500 . ?
C33 C38 1.384(3) . ?
C7 H7A 0.9900 . ?
C7 H7B 0.9900 . ?
C7 C8 1.509(3) . ?
C9 C14 1.431(3) . ?
C9 C11 1.431(3) . ?
C36 H36 0.9500 . ?
C36 C35 1.373(3) . ?
C26 H26 0.9500 . ?
C42 H42 0.9500 . ?
C3 C6 1.520(3) . ?
C3 C5 1.516(3) . ?
C40 C39 1.430(3) . ?
C14 C13 1.390(3) . ?
C38 H38 0.9500 . ?
C23 H23 0.9500 . ?
C20 H20 0.9500 . ?
C20 C15 1.393(3) . ?
C10 H10 0.9500 . ?
C10 C11 1.370(3) . ?
C8 H8A 0.9900 . ?
C8 H8B 0.9900 . ?
C35 H35 0.9500 . ?
C15 C16 1.390(3) . ?
C6 H6A 0.9800 . ?
C6 H6B 0.9800 . ?
C6 H6C 0.9800 . ?
C16 H16 0.9500 . ?
C5 H5A 0.9800 . ?
C5 H5B 0.9800 . ?
C5 H5C 0.9800 . ?
C11 H11 0.9500 . ?
C13 H13 0.9500 . ?
C48 C46B 1.480(4) . ?
C48 C45B 1.485(4) . ?
C48 C47B 1.584(4) . ?
C48 C47A 1.518(12) . ?
C48 C45A 1.430(14) . ?
C48 C46A 1.620(13) . ?
C46B H46A 0.9800 . ?
C46B H46B 0.9800 . ?
C46B H46C 0.9800 . ?
C45B H45A 0.9800 . ?
C45B H45B 0.9800 . ?
C45B H45C 0.9800 . ?
C47B H47A 0.9800 . ?
C47B H47B 0.9800 . ?
C47B H47C 0.9800 . ?
C47A H47D 0.9800 . ?
C47A H47E 0.9800 . ?
C47A H47F 0.9800 . ?
C45A H45D 0.9800 . ?
C45A H45E 0.9800 . ?
C45A H45F 0.9800 . ?
C46A H46D 0.9800 . ?
C46A H46E 0.9800 . ?
C46A H46F 0.9800 . ?

loop_
_geom_torsion_atom_site_label_1
_geom_torsion_atom_site_label_2
_geom_torsion_atom_site_label_3
_geom_torsion_atom_site_label_4
_geom_torsion
_geom_torsion_site_symmetry_1
_geom_torsion_site_symmetry_2
_geom_torsion_site_symmetry_3
_geom_torsion_site_symmetry_4
_geom_torsion_publ_flag
Fe1 P2 C27 C32 111.76(14) . . . . ?
Fe1 P2 C27 C28 -62.03(15) . . . . ?
Fe1 P2 C33 C34 -46.12(17) . . . . ?
Fe1 P2 C33 C38 133.45(16) . . . . ?
Fe1 P2 C39 C44 174.74(14) . . . . ?
Fe1 P2 C39 C40 -1.42(13) . . . . ?
Fe1 P1 C21 C22 115.87(14) . . . . ?
Fe1 P1 C21 C26 -59.07(15) . . . . ?
Fe1 P1 C14 C9 -2.68(13) . . . . ?
Fe1 P1 C14 C13 171.15(15) . . . . ?
Fe1 P1 C15 C20 -53.89(15) . . . . ?
Fe1 P1 C15 C16 126.83(14) . . . . ?
Fe1 N2 C40 C41 -167.70(13) . . . . ?
Fe1 N2 C40 C39 11.9(2) . . . . ?
Fe1 N2 C8 C7 -35.16(18) . . . . ?
Fe1 N1 C7 C8 -33.49(18) . . . . ?
Fe1 N1 C9 C14 18.7(2) . . . . ?
Fe1 N1 C9 C11 -160.01(14) . . . . ?
P2 C27 C32 C31 -172.92(15) . . . . ?
P2 C27 C28 C29 172.79(14) . . . . ?
P2 C33 C38 C37 -179.97(18) . . . . ?
P1 C21 C22 C23 -174.29(14) . . . . ?
P1 C21 C26 C25 174.34(14) . . . . ?
P1 C14 C13 C12 -172.76(14) . . . . ?
P1 C15 C16 C17 179.09(15) . . . . ?
N2 C40 C39 P2 -5.8(2) . . . . ?
N2 C40 C39 C44 177.85(15) . . . . ?
N1 C7 C8 N2 43.4(2) . . . . ?
N1 C9 C14 P1 -8.8(2) . . . . ?
N1 C9 C14 C13 177.02(16) . . . . ?
N1 C9 C11 C10 -176.44(17) . . . . ?
C21 P1 C14 C9 -130.32(13) . . . . ?
C21 P1 C14 C13 43.50(17) . . . . ?
C21 P1 C15 C20 83.71(15) . . . . ?
C21 P1 C15 C16 -95.57(16) . . . . ?
C21 C22 C23 C24 -0.1(3) . . . . ?
C43 C44 C39 P2 -176.93(14) . . . . ?
C43 C44 C39 C40 -1.1(3) . . . . ?
C41 C40 C39 P2 173.88(12) . . . . ?
C41 C40 C39 C44 -2.5(2) . . . . ?
C18 C17 C16 C15 -1.1(3) . . . . ?
C18 C19 C20 C15 -0.7(3) . . . . ?
C27 P2 C33 C34 89.96(16) . . . . ?
C27 P2 C33 C38 -90.46(18) . . . . ?
C27 P2 C39 C44 47.94(17) . . . . ?
C27 P2 C39 C40 -128.22(13) . . . . ?
C27 C32 C31 C30 0.3(3) . . . . ?
C27 C28 C29 C30 0.4(3) . . . . ?
C12 C10 C11 C9 -2.0(3) . . . . ?
C34 C33 C38 C37 -0.4(3) . . . . ?
C24 C25 C26 C21 0.5(3) . . . . ?
C44 C43 C42 C41 -0.8(3) . . . . ?
C17 C18 C19 C20 -0.5(3) . . . . ?
C32 C27 C28 C29 -1.2(3) . . . . ?
C25 C24 C23 C22 -0.3(3) . . . . ?
C28 C27 C32 C31 0.9(3) . . . . ?
C37 C36 C35 C34 0.2(4) . . . . ?
C19 C18 C17 C16 1.4(3) . . . . ?
C19 C20 C15 P1 -178.22(15) . . . . ?
C19 C20 C15 C16 1.1(3) . . . . ?
C31 C30 C29 C28 0.8(3) . . . . ?
C22 C21 C26 C25 -0.8(3) . . . . ?
C29 C30 C31 C32 -1.2(3) . . . . ?
C33 P2 C27 C32 -22.80(17) . . . . ?
C33 P2 C27 C28 163.42(14) . . . . ?
C33 P2 C39 C44 -59.90(17) . . . . ?
C33 P2 C39 C40 123.94(13) . . . . ?
C33 C34 C35 C36 -0.2(4) . . . . ?
C7 N1 C9 C14 171.46(16) . . . . ?
C7 N1 C9 C11 -7.3(3) . . . . ?
C9 N1 C7 C8 171.76(15) . . . . ?
C9 C14 C13 C12 0.6(3) . . . . ?
C36 C37 C38 C33 0.3(4) . . . . ?
C26 C21 C22 C23 0.6(3) . . . . ?
C42 C43 C44 C39 2.8(3) . . . . ?
C42 C41 C40 N2 -175.92(17) . . . . ?
C42 C41 C40 C39 4.5(3) . . . . ?
C2 N4 C48 C46B 56.2(9) . . . . ?
C2 N4 C48 C45B -177.3(8) . . . . ?
C2 N4 C48 C47B -61.1(9) . . . . ?
C2 N4 C48 C47A -8.9(12) . . . . ?
C2 N4 C48 C45A -138.3(13) . . . . ?
C2 N4 C48 C46A 104.8(11) . . . . ?
C40 N2 C8 C7 165.30(16) . . . . ?
C40 C41 C42 C43 -2.9(3) . . . . ?
C14 P1 C21 C22 -131.78(16) . . . . ?
C14 P1 C21 C26 53.28(15) . . . . ?
C14 P1 C15 C20 -168.12(14) . . . . ?
C14 P1 C15 C16 12.61(18) . . . . ?
C14 C9 C11 C10 4.8(3) . . . . ?
C39 P2 C27 C32 -135.04(15) . . . . ?
C39 P2 C27 C28 51.18(15) . . . . ?
C39 P2 C33 C34 -160.47(15) . . . . ?
C39 P2 C33 C38 19.11(19) . . . . ?
C38 C37 C36 C35 -0.2(4) . . . . ?
C23 C24 C25 C26 0.0(3) . . . . ?
C20 C15 C16 C17 -0.2(3) . . . . ?
C10 C12 C13 C14 2.5(3) . . . . ?
C8 N2 C40 C41 -10.1(3) . . . . ?
C8 N2 C40 C39 169.54(15) . . . . ?
C35 C34 C33 P2 179.94(17) . . . . ?
C35 C34 C33 C38 0.3(3) . . . . ?
C15 P1 C21 C22 -19.02(17) . . . . ?
C15 P1 C21 C26 166.04(14) . . . . ?
C15 P1 C14 C9 122.22(13) . . . . ?
C15 P1 C14 C13 -63.95(17) . . . . ?
C11 C9 C14 P1 170.01(13) . . . . ?
C11 C9 C14 C13 -4.1(2) . . . . ?
C13 C12 C10 C11 -1.8(3) . . . . ?
